data_4076074
loop_
_publ_author_name
'Thomas, Christine M.'
'Peters, Jonas C.'

_publ_section_title
;
 Comparative Studies with Zwitterionic Platinum(II) Bis(pyrazolyl)borate
 and 2,2&#x2018;-Bipyridylborate Complexes
;
_journal_issue 24
_journal_name_full Organometallics
_journal_page_first 5858
_journal_paper_doi 10.1021/om050538j
_journal_volume 24
_journal_year 2005
_chemical_formula_sum 'C33 H39 B N4 Pt'
_chemical_formula_weight 697.58
_chemical_name_systematic
; 
 ? 
;
_space_group_IT_number 2
_symmetry_cell_setting triclinic
_symmetry_space_group_name_Hall '-P 1'
_symmetry_space_group_name_H-M 'P -1'
_atom_sites_solution_hydrogens geom
_atom_sites_solution_primary direct
_atom_sites_solution_secondary difmap
_audit_creation_method SHELXL-97
_cell_angle_alpha 67.3000(10)
_cell_angle_beta 74.0560(10)
_cell_angle_gamma 82.5650(10)
_cell_formula_units_Z 2
_cell_length_a 8.2302(7)
_cell_length_b 14.2054(11)
_cell_length_c 14.6026(12)
_cell_measurement_temperature 98(2)
_cell_volume 1513.9(2)
_computing_cell_refinement 'Bruker XSCANS'
_computing_data_collection 'Bruker XSCANS'
_computing_data_reduction 'Bruker SHELXTL'
_computing_molecular_graphics 'Bruker SHELXTL'
_computing_publication_material 'Bruker SHELXTL'
_computing_structure_refinement 'SHELXL-97 (Sheldrick, 1997)'
_computing_structure_solution 'SHELXS-97 (Sheldrick, 1990)'
_diffrn_ambient_temperature 98(2)
_diffrn_measured_fraction_theta_full 0.913
_diffrn_measured_fraction_theta_max 0.913
_diffrn_measurement_device_type 'Bruker P4'
_diffrn_measurement_method '\w scans'
_diffrn_radiation_monochromator graphite
_diffrn_radiation_source 'fine-focus sealed tube'
_diffrn_radiation_type MoK\a
_diffrn_radiation_wavelength 0.71073
_diffrn_reflns_av_R_equivalents 0.0873
_diffrn_reflns_av_sigmaI/netI 0.0546
_diffrn_reflns_limit_h_max 10
_diffrn_reflns_limit_h_min -10
_diffrn_reflns_limit_k_max 18
_diffrn_reflns_limit_k_min -18
_diffrn_reflns_limit_l_max 19
_diffrn_reflns_limit_l_min -19
_diffrn_reflns_number 24755
_diffrn_reflns_theta_full 28.43
_diffrn_reflns_theta_max 28.43
_diffrn_reflns_theta_min 1.55
_exptl_absorpt_coefficient_mu 4.662
_exptl_absorpt_correction_type none
_exptl_crystal_colour colorless
_exptl_crystal_density_diffrn 1.530
_exptl_crystal_density_method 'not measured'
_exptl_crystal_description plate
_exptl_crystal_F_000 696
_refine_diff_density_max 3.073
_refine_diff_density_min -1.551
_refine_diff_density_rms 0.173
_refine_ls_extinction_method none
_refine_ls_goodness_of_fit_ref 1.497
_refine_ls_hydrogen_treatment mixed
_refine_ls_matrix_type full
_refine_ls_number_parameters 372
_refine_ls_number_reflns 6957
_refine_ls_number_restraints 0
_refine_ls_restrained_S_all 1.497
_refine_ls_R_factor_all 0.0342
_refine_ls_R_factor_gt 0.0306
_refine_ls_shift/su_max 0.002
_refine_ls_shift/su_mean 0.000
_refine_ls_structure_factor_coef Fsqd
_refine_ls_weighting_details 'calc w=1/[\s^2^(Fo^2^)+(0.0000P)^2^+0.0000P] where P=(Fo^2^+2Fc^2^)/3'
_refine_ls_weighting_scheme calc
_refine_ls_wR_factor_gt 0.0713
_refine_ls_wR_factor_ref 0.0721
_reflns_number_gt 6344
_reflns_number_total 6957
_reflns_threshold_expression >2sigma(I)
_cod_data_source_file om050538jsi20050628_062632.cif
_cod_data_source_block cmt03
_cod_depositor_comments
;
The following automatic conversions were performed:

'_symmetry_cell_setting' value 'Triclinic' changed to 'triclinic'
according to /home/saulius/struct/CIF-dictionaries/cif_core.dic
dictionary named 'cif_core.dic' version 2.4.1 from 2010-06-29.

Automatic conversion script
Id: cif_fix_values 1715 2011-07-08 13:25:40Z adriana 
;
_cod_original_sg_symbol_H-M P-1
_cod_database_code 4076074

loop_
_symmetry_equiv_pos_as_xyz
'x, y, z'
'-x, -y, -z'

loop_
_atom_site_label
_atom_site_type_symbol
_atom_site_fract_x
_atom_site_fract_y
_atom_site_fract_z
_atom_site_U_iso_or_equiv
_atom_site_adp_type
_atom_site_occupancy
_atom_site_symmetry_multiplicity
_atom_site_calc_flag
_atom_site_refinement_flags
Pt Pt -0.031804(17) 0.619641(10) 0.573712(10) 0.01233(6) Uani 1 1 d .
N3 N -0.0982(4) 0.7552(2) 0.4796(2) 0.0140(6) Uani 1 1 d .
N1 N 0.2139(4) 0.6353(2) 0.4755(2) 0.0140(6) Uani 1 1 d .
C3 C -0.2728(5) 0.6128(3) 0.6670(3) 0.0193(8) Uani 1 1 d .
H3A H -0.3117 0.6828 0.6632 0.023 Uiso 1 1 calc R
H3B H -0.3490 0.5880 0.6397 0.023 Uiso 1 1 calc R
N5 N 0.0372(4) 0.4838(3) 0.6683(2) 0.0152(6) Uani 1 1 d .
N4 N 0.0137(4) 0.8327(2) 0.4286(2) 0.0145(6) Uani 1 1 d .
C6 C 0.3433(5) 0.9892(3) 0.4182(3) 0.0179(8) Uani 1 1 d .
H6 H 0.3169 0.9707 0.4904 0.021 Uiso 1 1 calc R
C7 C -0.0624(5) 0.9126(3) 0.3677(3) 0.0187(8) Uani 1 1 d .
H7 H -0.0125 0.9765 0.3242 0.022 Uiso 1 1 calc R
C8 C -0.2420(5) 0.7872(3) 0.4503(3) 0.0165(8) Uani 1 1 d .
H8 H -0.3406 0.7479 0.4746 0.020 Uiso 1 1 calc R
C9 C -0.2260(5) 0.8865(3) 0.3788(3) 0.0182(8) Uani 1 1 d .
H9 H -0.3084 0.9275 0.3451 0.022 Uiso 1 1 calc R
C10 C 0.2951(5) 0.9251(3) 0.3783(3) 0.0164(8) Uani 1 1 d .
C11 C 0.0872(5) 0.4608(3) 0.7549(3) 0.0195(8) Uani 1 1 d .
H11 H 0.1048 0.5093 0.7811 0.023 Uiso 1 1 calc R
N2 N 0.2856(4) 0.7285(2) 0.4250(2) 0.0139(6) Uani 1 1 d .
C13 C 0.4419(5) 0.7168(3) 0.3692(3) 0.0188(8) Uani 1 1 d .
H13 H 0.5186 0.7702 0.3270 0.023 Uiso 1 1 calc R
C14 C 0.0140(5) 0.8131(3) 0.7334(3) 0.0218(9) Uani 1 1 d .
H14 H -0.0802 0.8410 0.7702 0.026 Uiso 1 1 calc R
N6 N 0.0264(5) 0.3936(3) 0.6595(2) 0.0202(7) Uani 1 1 d .
H06 H -0.0048 0.3872 0.6092 0.024 Uiso 1 1 calc R
C16 C 0.1309(6) 0.7507(3) 0.7834(3) 0.0221(9) Uani 1 1 d .
H16 H 0.1177 0.7361 0.8542 0.027 Uiso 1 1 calc R
C17 C 0.0693(6) 0.3151(3) 0.7374(3) 0.0234(9) Uani 1 1 d .
H17 H 0.0716 0.2448 0.7474 0.028 Uiso 1 1 calc R
C18 C -0.3305(6) 0.4435(4) 0.8139(3) 0.0310(11) Uani 1 1 d .
H18 H -0.3546 0.4165 0.7691 0.037 Uiso 1 1 calc R
C19 C 0.1697(5) 0.7950(3) 0.5734(3) 0.0150(7) Uani 1 1 d .
C20 C -0.2903(5) 0.5459(4) 0.7775(3) 0.0236(9) Uani 1 1 d .
C21 C -0.3361(7) 0.3800(5) 0.9152(4) 0.0430(15) Uani 1 1 d .
C22 C -0.2590(6) 0.5843(4) 0.8451(3) 0.0311(11) Uani 1 1 d .
H22 H -0.2345 0.6545 0.8215 0.037 Uiso 1 1 calc R
C23 C 0.1095(6) 0.3559(3) 0.8004(3) 0.0254(10) Uani 1 1 d .
H23 H 0.1449 0.3198 0.8618 0.030 Uiso 1 1 calc R
C24 C 0.2674(5) 0.7094(3) 0.7299(3) 0.0206(8) Uani 1 1 d .
H24 H 0.3482 0.6663 0.7637 0.025 Uiso 1 1 calc R
C25 C -0.3011(7) 0.4194(5) 0.9792(4) 0.0499(18) Uani 1 1 d .
H25 H -0.3029 0.3756 1.0478 0.060 Uiso 1 1 calc R
C26 C 0.3414(5) 0.9562(3) 0.2701(3) 0.0219(9) Uani 1 1 d .
H26 H 0.3134 0.9146 0.2393 0.026 Uiso 1 1 calc R
C27 C -0.2627(6) 0.5224(5) 0.9471(3) 0.0432(15) Uani 1 1 d .
C28 C 0.2855(5) 0.7317(3) 0.6260(3) 0.0168(8) Uani 1 1 d .
H28 H 0.3793 0.7030 0.5898 0.020 Uiso 1 1 calc R
C29 C -0.3776(9) 0.2691(5) 0.9522(5) 0.070(2) Uani 1 1 d .
H29A H -0.2726 0.2279 0.9476 0.105 Uiso 1 1 calc R
H29B H -0.4432 0.2603 0.9094 0.105 Uiso 1 1 calc R
H29C H -0.4440 0.2469 1.0234 0.105 Uiso 1 1 calc R
C30 C -0.2234(8) 0.5653(7) 1.0174(4) 0.064(2) Uani 1 1 d .
H30A H -0.3175 0.5528 1.0785 0.096 Uiso 1 1 calc R
H30B H -0.2071 0.6389 0.9820 0.096 Uiso 1 1 calc R
H30C H -0.1200 0.5322 1.0377 0.096 Uiso 1 1 calc R
B B 0.1936(5) 0.8226(3) 0.4514(3) 0.0144(8) Uani 1 1 d .
C32 C 0.0335(5) 0.8352(3) 0.6298(3) 0.0184(8) Uani 1 1 d .
H32 H -0.0475 0.8786 0.5964 0.022 Uiso 1 1 calc R
C33 C 0.3251(5) 0.5664(3) 0.4508(3) 0.0187(8) Uani 1 1 d .
H33 H 0.3069 0.4953 0.4755 0.022 Uiso 1 1 calc R
C34 C 0.4725(5) 0.6151(3) 0.3830(3) 0.0210(8) Uani 1 1 d .
H34 H 0.5718 0.5847 0.3531 0.025 Uiso 1 1 calc R
C35 C 0.4697(6) 1.1072(3) 0.2496(3) 0.0268(10) Uani 1 1 d .
H35 H 0.5275 1.1687 0.2065 0.032 Uiso 1 1 calc R
C36 C 0.4265(6) 1.0462(3) 0.2079(3) 0.0263(10) Uani 1 1 d .
H36 H 0.4549 1.0652 0.1356 0.032 Uiso 1 1 calc R
C37 C 0.4288(5) 1.0793(3) 0.3559(3) 0.0232(9) Uani 1 1 d .
H37 H 0.4590 1.1214 0.3854 0.028 Uiso 1 1 calc R
C38 C 0.0761(16) 0.0668(11) 0.0289(8) 0.146(7) Uani 1 1 d .
H38 H 0.1150 0.1127 0.0508 0.175 Uiso 1 1 calc R
C39 C 0.158(3) 0.0434(11) -0.0442(10) 0.149(7) Uani 1 1 d .
H39 H 0.2701 0.0670 -0.0757 0.178 Uiso 1 1 calc R
C40 C -0.096(2) 0.0139(15) 0.0814(7) 0.219(13) Uani 1 1 d .
H40A H -0.0912 -0.0302 0.1523 0.263 Uiso 1 1 calc R
H40B H -0.1822 0.0683 0.0869 0.263 Uiso 1 1 calc R

loop_
_atom_site_aniso_label
_atom_site_aniso_U_11
_atom_site_aniso_U_22
_atom_site_aniso_U_33
_atom_site_aniso_U_23
_atom_site_aniso_U_13
_atom_site_aniso_U_12
Pt 0.01127(8) 0.01018(8) 0.01666(8) -0.00478(5) -0.00545(5) -0.00020(5)
N3 0.0117(16) 0.0166(16) 0.0163(13) -0.0083(12) -0.0038(12) -0.0010(12)
N1 0.0122(16) 0.0118(15) 0.0185(14) -0.0045(12) -0.0067(12) 0.0010(12)
C3 0.018(2) 0.019(2) 0.0218(17) -0.0073(15) -0.0067(15) 0.0021(16)
N5 0.0147(16) 0.0160(16) 0.0172(13) -0.0086(12) -0.0038(12) -0.0006(13)
N4 0.0160(17) 0.0092(15) 0.0194(14) -0.0060(12) -0.0059(12) 0.0014(12)
C6 0.015(2) 0.0152(19) 0.0246(18) -0.0059(15) -0.0095(15) 0.0022(15)
C7 0.020(2) 0.0118(18) 0.0225(17) -0.0029(15) -0.0079(15) 0.0008(15)
C8 0.0116(19) 0.022(2) 0.0189(16) -0.0105(15) -0.0049(14) 0.0001(15)
C9 0.018(2) 0.0161(19) 0.0221(17) -0.0075(15) -0.0087(15) 0.0036(15)
C10 0.0160(19) 0.0124(18) 0.0212(17) -0.0048(14) -0.0079(15) 0.0003(15)
C11 0.018(2) 0.021(2) 0.0218(17) -0.0096(16) -0.0071(15) 0.0018(16)
N2 0.0123(16) 0.0119(15) 0.0188(14) -0.0042(12) -0.0076(12) -0.0007(12)
C13 0.0128(19) 0.022(2) 0.0207(17) -0.0069(15) -0.0040(14) -0.0015(15)
C14 0.020(2) 0.020(2) 0.0273(19) -0.0127(16) -0.0035(16) 0.0035(16)
N6 0.0256(19) 0.0132(16) 0.0222(15) -0.0054(13) -0.0087(14) 0.0006(14)
C16 0.025(2) 0.021(2) 0.0212(17) -0.0071(16) -0.0065(16) -0.0033(17)
C17 0.028(2) 0.0129(19) 0.0246(18) -0.0039(15) -0.0048(17) 0.0031(17)
C18 0.023(2) 0.029(2) 0.029(2) 0.0012(18) -0.0048(18) -0.0014(19)
C19 0.0128(18) 0.0118(17) 0.0228(17) -0.0073(14) -0.0058(14) -0.0027(14)
C20 0.011(2) 0.031(2) 0.0248(19) -0.0077(17) -0.0044(15) 0.0016(17)
C21 0.024(3) 0.045(3) 0.034(2) 0.010(2) -0.003(2) -0.001(2)
C22 0.016(2) 0.048(3) 0.029(2) -0.017(2) -0.0036(17) 0.003(2)
C23 0.023(2) 0.026(2) 0.0206(18) -0.0025(16) -0.0078(16) 0.0060(18)
C24 0.017(2) 0.022(2) 0.0252(18) -0.0074(16) -0.0106(15) -0.0004(16)
C25 0.024(3) 0.073(4) 0.024(2) 0.009(3) -0.006(2) 0.013(3)
C26 0.020(2) 0.020(2) 0.0255(18) -0.0062(16) -0.0076(16) -0.0036(17)
C27 0.017(2) 0.085(5) 0.025(2) -0.021(3) -0.0034(18) 0.010(3)
C28 0.0135(19) 0.0156(19) 0.0218(17) -0.0065(15) -0.0050(14) -0.0020(15)
C29 0.046(4) 0.048(4) 0.068(4) 0.026(3) -0.005(3) -0.006(3)
C30 0.036(3) 0.133(7) 0.038(3) -0.049(4) -0.016(2) 0.021(4)
B 0.012(2) 0.014(2) 0.0198(18) -0.0072(16) -0.0052(16) -0.0011(16)
C32 0.016(2) 0.0137(18) 0.0259(18) -0.0074(15) -0.0073(15) 0.0029(15)
C33 0.018(2) 0.0171(19) 0.0252(18) -0.0103(15) -0.0090(15) 0.0019(16)
C34 0.013(2) 0.022(2) 0.0304(19) -0.0139(17) -0.0058(16) 0.0027(16)
C35 0.019(2) 0.016(2) 0.038(2) -0.0003(17) -0.0059(18) -0.0047(16)
C36 0.028(2) 0.022(2) 0.0240(19) -0.0020(17) -0.0082(17) -0.0023(18)
C37 0.018(2) 0.014(2) 0.040(2) -0.0101(17) -0.0114(17) 0.0019(16)
C38 0.114(10) 0.181(14) 0.091(7) -0.030(8) -0.008(7) 0.070(10)
C39 0.218(19) 0.121(11) 0.094(9) -0.045(8) -0.019(10) 0.019(11)
C40 0.213(17) 0.25(2) 0.054(5) 0.005(8) 0.002(8) 0.188(17)

loop_
_atom_type_symbol
_atom_type_description
_atom_type_scat_dispersion_real
_atom_type_scat_dispersion_imag
_atom_type_scat_source
C C 0.0033 0.0016 'International Tables Vol C Tables 4.2.6.8 and 6.1.1.4'
H H 0.0000 0.0000 'International Tables Vol C Tables 4.2.6.8 and 6.1.1.4'
B B 0.0013 0.0007 'International Tables Vol C Tables 4.2.6.8 and 6.1.1.4'
N N 0.0061 0.0033 'International Tables Vol C Tables 4.2.6.8 and 6.1.1.4'
Pt Pt -1.7033 8.3905 'International Tables Vol C Tables 4.2.6.8 and 6.1.1.4'

loop_
_geom_angle_atom_site_label_1
_geom_angle_atom_site_label_2
_geom_angle_atom_site_label_3
_geom_angle
_geom_angle_site_symmetry_1
_geom_angle_site_symmetry_3
N3 Pt N5 179.43(13) . .
N3 Pt C3 87.99(14) . .
N5 Pt C3 92.41(14) . .
N3 Pt N1 89.31(12) . .
N5 Pt N1 90.28(12) . .
C3 Pt N1 176.92(13) . .
C8 N3 N4 108.0(3) . .
C8 N3 Pt 130.6(3) . .
N4 N3 Pt 121.3(2) . .
C33 N1 N2 107.8(3) . .
C33 N1 Pt 131.4(3) . .
N2 N1 Pt 120.7(2) . .
C20 C3 Pt 115.4(3) . .
C20 C3 H3A 108.4 . .
Pt C3 H3A 108.4 . .
C20 C3 H3B 108.4 . .
Pt C3 H3B 108.4 . .
H3A C3 H3B 107.5 . .
C11 N5 N6 105.9(3) . .
C11 N5 Pt 129.6(3) . .
N6 N5 Pt 124.3(2) . .
C7 N4 N3 108.4(3) . .
C7 N4 B 130.4(3) . .
N3 N4 B 121.1(3) . .
C37 C6 C10 122.4(4) . .
C37 C6 H6 118.8 . .
C10 C6 H6 118.8 . .
N4 C7 C9 108.9(3) . .
N4 C7 H7 125.5 . .
C9 C7 H7 125.5 . .
N3 C8 C9 109.9(4) . .
N3 C8 H8 125.0 . .
C9 C8 H8 125.0 . .
C8 C9 C7 104.7(3) . .
C8 C9 H9 127.6 . .
C7 C9 H9 127.6 . .
C6 C10 C26 115.9(4) . .
C6 C10 B 121.7(3) . .
C26 C10 B 122.4(4) . .
N5 C11 C23 110.2(4) . .
N5 C11 H11 124.9 . .
C23 C11 H11 124.9 . .
C13 N2 N1 108.6(3) . .
C13 N2 B 131.6(3) . .
N1 N2 B 119.1(3) . .
N2 C13 C34 109.1(4) . .
N2 C13 H13 125.4 . .
C34 C13 H13 125.4 . .
C16 C14 C32 120.3(4) . .
C16 C14 H14 119.8 . .
C32 C14 H14 119.8 . .
C17 N6 N5 111.3(3) . .
C17 N6 H06 124.4 . .
N5 N6 H06 124.4 . .
C14 C16 C24 119.7(3) . .
C14 C16 H16 120.1 . .
C24 C16 H16 120.1 . .
N6 C17 C23 107.1(4) . .
N6 C17 H17 126.5 . .
C23 C17 H17 126.5 . .
C20 C18 C21 121.2(5) . .
C20 C18 H18 119.4 . .
C21 C18 H18 119.4 . .
C32 C19 C28 117.0(3) . .
C32 C19 B 121.2(3) . .
C28 C19 B 121.7(3) . .
C22 C20 C18 118.4(4) . .
C22 C20 C3 120.1(4) . .
C18 C20 C3 121.4(4) . .
C25 C21 C18 119.1(6) . .
C25 C21 C29 120.9(5) . .
C18 C21 C29 120.1(6) . .
C20 C22 C27 121.9(5) . .
C20 C22 H22 119.1 . .
C27 C22 H22 119.1 . .
C17 C23 C11 105.5(4) . .
C17 C23 H23 127.3 . .
C11 C23 H23 127.3 . .
C16 C24 C28 119.5(4) . .
C16 C24 H24 120.2 . .
C28 C24 H24 120.2 . .
C21 C25 C27 122.2(4) . .
C21 C25 H25 118.9 . .
C27 C25 H25 118.9 . .
C36 C26 C10 121.7(4) . .
C36 C26 H26 119.1 . .
C10 C26 H26 119.1 . .
C22 C27 C25 117.3(5) . .
C22 C27 C30 120.7(6) . .
C25 C27 C30 122.0(5) . .
C24 C28 C19 122.0(3) . .
C24 C28 H28 119.0 . .
C19 C28 H28 119.0 . .
C21 C29 H29A 109.5 . .
C21 C29 H29B 109.5 . .
H29A C29 H29B 109.5 . .
C21 C29 H29C 109.5 . .
H29A C29 H29C 109.5 . .
H29B C29 H29C 109.5 . .
C27 C30 H30A 109.5 . .
C27 C30 H30B 109.5 . .
H30A C30 H30B 109.5 . .
C27 C30 H30C 109.5 . .
H30A C30 H30C 109.5 . .
H30B C30 H30C 109.5 . .
N2 B N4 105.8(3) . .
N2 B C10 110.4(3) . .
N4 B C10 109.0(3) . .
N2 B C19 107.8(3) . .
N4 B C19 109.1(3) . .
C10 B C19 114.5(3) . .
C14 C32 C19 121.4(4) . .
C14 C32 H32 119.3 . .
C19 C32 H32 119.3 . .
N1 C33 C34 109.6(4) . .
N1 C33 H33 125.2 . .
C34 C33 H33 125.2 . .
C13 C34 C33 104.8(3) . .
C13 C34 H34 127.6 . .
C33 C34 H34 127.6 . .
C36 C35 C37 119.8(4) . .
C36 C35 H35 120.1 . .
C37 C35 H35 120.1 . .
C35 C36 C26 120.7(4) . .
C35 C36 H36 119.7 . .
C26 C36 H36 119.7 . .
C6 C37 C35 119.5(4) . .
C6 C37 H37 120.2 . .
C35 C37 H37 120.2 . .
C39 C38 C40 113.5(19) . .
C39 C38 H38 123.3 . .
C40 C38 H38 123.3 . .
C38 C39 C40 123(2) . 2
C38 C39 H39 118.4 . .
C40 C39 H39 118.4 2 .
C39 C40 C38 123.0(12) 2 .
C39 C40 H40A 106.6 2 .
C38 C40 H40A 106.6 . .
C39 C40 H40B 106.6 2 .
C38 C40 H40B 106.6 . .
H40A C40 H40B 106.5 . .

loop_
_geom_bond_atom_site_label_1
_geom_bond_atom_site_label_2
_geom_bond_distance
_geom_bond_site_symmetry_2
Pt N3 1.999(3) .
Pt N5 2.011(3) .
Pt C3 2.065(4) .
Pt N1 2.115(3) .
N3 C8 1.334(5) .
N3 N4 1.366(5) .
N1 C33 1.336(5) .
N1 N2 1.361(4) .
C3 C20 1.500(5) .
C3 H3A 0.9900 .
C3 H3B 0.9900 .
N5 C11 1.345(5) .
N5 N6 1.352(5) .
N4 C7 1.347(5) .
N4 B 1.581(6) .
C6 C37 1.394(6) .
C6 C10 1.398(6) .
C6 H6 0.9500 .
C7 C9 1.393(6) .
C7 H7 0.9500 .
C8 C9 1.390(5) .
C8 H8 0.9500 .
C9 H9 0.9500 .
C10 C26 1.419(5) .
C10 B 1.607(6) .
C11 C23 1.388(6) .
C11 H11 0.9500 .
N2 C13 1.349(5) .
N2 B 1.576(5) .
C13 C34 1.378(6) .
C13 H13 0.9500 .
C14 C16 1.383(6) .
C14 C32 1.389(5) .
C14 H14 0.9500 .
N6 C17 1.342(5) .
N6 H06 0.8800 .
C16 C24 1.384(6) .
C16 H16 0.9500 .
C17 C23 1.387(7) .
C17 H17 0.9500 .
C18 C20 1.391(7) .
C18 C21 1.395(6) .
C18 H18 0.9500 .
C19 C32 1.396(5) .
C19 C28 1.397(5) .
C19 B 1.630(5) .
C20 C22 1.390(7) .
C21 C25 1.365(10) .
C21 C29 1.507(10) .
C22 C27 1.403(7) .
C22 H22 0.9500 .
C23 H23 0.9500 .
C24 C28 1.394(5) .
C24 H24 0.9500 .
C25 C27 1.404(10) .
C25 H25 0.9500 .
C26 C36 1.391(6) .
C26 H26 0.9500 .
C27 C30 1.498(9) .
C28 H28 0.9500 .
C29 H29A 0.9800 .
C29 H29B 0.9800 .
C29 H29C 0.9800 .
C30 H30A 0.9800 .
C30 H30B 0.9800 .
C30 H30C 0.9800 .
C32 H32 0.9500 .
C33 C34 1.400(6) .
C33 H33 0.9500 .
C34 H34 0.9500 .
C35 C36 1.362(7) .
C35 C37 1.397(6) .
C35 H35 0.9500 .
C36 H36 0.9500 .
C37 H37 0.9500 .
C38 C39 1.234(14) .
C38 C40 1.55(3) .
C38 H38 0.9500 .
C39 C40 1.35(3) 2
C39 H39 0.9500 .
C40 C39 1.35(3) 2
C40 H40A 0.9900 .
C40 H40B 0.9900 .
